data_7023545
loop_
_publ_author_name
'Vuong, Khuong Q.'
'Timerbulatova, Marina G.'
'Peterson, Matthew B.'
'Bhadbhade, Mohan'
'Messerle, Barbara A.'

_publ_section_title
;
 Cationic Rh and Ir complexes containing bidentate
 imidazolylidene-1,2,3-triazole donor ligands: synthesis and preliminary
 catalytic studies.
;
_journal_issue 39
_journal_name_full 'Dalton transactions (Cambridge, England : 2003)'
_journal_page_first 14298
_journal_page_last 14308
_journal_paper_doi 10.1039/c3dt51440d
_journal_volume 42
_journal_year 2013
_chemical_formula_moiety 'C24 H30 Cl Ir N5, C24 H20 B, C H2 Cl2'
_chemical_formula_sum 'C49 H52 B Cl3 Ir N5'
_chemical_formula_weight 1020.32
_chemical_name_systematic
;
?
;
_space_group_IT_number 2
_symmetry_cell_setting triclinic
_symmetry_space_group_name_Hall '-P 1'
_symmetry_space_group_name_H-M 'P -1'
_atom_sites_solution_hydrogens geom
_atom_sites_solution_primary direct
_atom_sites_solution_secondary difmap
_audit_creation_method SHELXL-97
_cell_angle_alpha 67.1850(10)
_cell_angle_beta 87.363(2)
_cell_angle_gamma 88.838(2)
_cell_formula_units_Z 2
_cell_length_a 13.1491(5)
_cell_length_b 13.3892(5)
_cell_length_c 13.8083(5)
_cell_measurement_reflns_used 9862
_cell_measurement_temperature 160(2)
_cell_measurement_theta_max 30.452
_cell_measurement_theta_min 2.183
_cell_volume 2238.45(15)
_computing_cell_refinement '<i>APEX2 </i>(Bruker, 2007)'
_computing_data_collection '<i>APEX2 </i>(Bruker, 2007)'
_computing_data_reduction '<i>APEX2 </i>(Bruker, 2007)'
_computing_molecular_graphics '<i>SHELXTL-Plus</i> (Sheldrick, 2008)'
_computing_structure_refinement '<i>SHELXL-97</i> (Sheldrick, 2008)'
_computing_structure_solution '<i>SHELXS-97</i> (Sheldrick, 2008)'
_diffrn_ambient_temperature 160(2)
_diffrn_measured_fraction_theta_full 0.997
_diffrn_measured_fraction_theta_max 0.997
_diffrn_measurement_device_type 'Bruker kappa APEXII CCD Diffractometer'
_diffrn_measurement_method '\f scans, and \w scans with \k offsets'
_diffrn_radiation_monochromator graphite
_diffrn_radiation_source 'fine-focus sealed tube'
_diffrn_radiation_type MoK\a
_diffrn_radiation_wavelength 0.71073
_diffrn_reflns_av_R_equivalents 0.0511
_diffrn_reflns_av_sigmaI/netI 0.0237
_diffrn_reflns_limit_h_max 15
_diffrn_reflns_limit_h_min -15
_diffrn_reflns_limit_k_max 15
_diffrn_reflns_limit_k_min -15
_diffrn_reflns_limit_l_max 16
_diffrn_reflns_limit_l_min -16
_diffrn_reflns_number 49473
_diffrn_reflns_theta_full 25.00
_diffrn_reflns_theta_max 25.00
_diffrn_reflns_theta_min 2.26
_exptl_absorpt_coefficient_mu 3.202
_exptl_absorpt_correction_T_max 0.6452
_exptl_absorpt_correction_T_min 0.5276
_exptl_absorpt_correction_type multi-scan
_exptl_absorpt_process_details 'SADABS (Bruker, 2001)'
_exptl_crystal_colour 'Light yellow'
_exptl_crystal_density_diffrn 1.514
_exptl_crystal_density_method 'not measured'
_exptl_crystal_description Blocks
_exptl_crystal_F_000 1028
_exptl_crystal_size_max 0.23
_exptl_crystal_size_mid 0.23
_exptl_crystal_size_min 0.15
_refine_diff_density_max 0.909
_refine_diff_density_min -0.833
_refine_diff_density_rms 0.084
_refine_ls_extinction_method none
_refine_ls_goodness_of_fit_ref 1.058
_refine_ls_hydrogen_treatment constr
_refine_ls_matrix_type full
_refine_ls_number_parameters 538
_refine_ls_number_reflns 7871
_refine_ls_number_restraints 0
_refine_ls_restrained_S_all 1.058
_refine_ls_R_factor_all 0.0222
_refine_ls_R_factor_gt 0.0204
_refine_ls_shift/su_max 0.004
_refine_ls_shift/su_mean 0.000
_refine_ls_structure_factor_coef Fsqd
_refine_ls_weighting_details 'calc w=1/[\s^2^(Fo^2^)+(0.0313P)^2^+1.2757P] where P=(Fo^2^+2Fc^2^)/3'
_refine_ls_weighting_scheme calc
_refine_ls_wR_factor_gt 0.0518
_refine_ls_wR_factor_ref 0.0524
_reflns_number_gt 7458
_reflns_number_total 7871
_reflns_threshold_expression >2sigma(I)
_cod_data_source_file c3dt51440d.txt
_cod_data_source_block marina5_p1bar
_cod_depositor_comments
;
The following automatic conversions were performed:

'_symmetry_cell_setting' value 'Triclinic' changed to 'triclinic'
according to /home/saulius/struct/CIF-dictionaries/cif_core.dic
dictionary named 'cif_core.dic' version 2.4.2 from
2011-04-26.

'_exptl_absorpt_correction_type' value 'Multi-scan'
changed to 'multi-scan' according to
/home/saulius/struct/CIF-dictionaries/cif_core.dic dictionary named
'cif_core.dic' version 2.4.2 from 2011-04-26.

Automatic conversion script
Id: cif_fix_values 1891 2012-01-12 08:04:46Z andrius 
;
_cod_original_cell_volume 2238.45(14)
_cod_database_code 7023545

loop_
_symmetry_equiv_pos_as_xyz
'x, y, z'
'-x, -y, -z'

loop_
_atom_site_label
_atom_site_type_symbol
_atom_site_fract_x
_atom_site_fract_y
_atom_site_fract_z
_atom_site_U_iso_or_equiv
_atom_site_adp_type
_atom_site_occupancy
_atom_site_symmetry_multiplicity
_atom_site_calc_flag
_atom_site_refinement_flags
Ir1 Ir 0.741199(7) 0.880310(7) 0.710566(7) 0.01873(4) Uani 1 1 d .
Cl1 Cl 0.72548(5) 0.88434(5) 0.53364(5) 0.02429(13) Uani 1 1 d .
N1 N 0.82028(17) 0.65106(18) 0.74660(18) 0.0268(5) Uani 1 1 d .
C2 C 0.83607(19) 0.7511(2) 0.74434(19) 0.0215(5) Uani 1 1 d .
N3 N 0.93355(16) 0.74816(17) 0.77349(16) 0.0227(5) Uani 1 1 d .
C4 C 0.9775(2) 0.6474(2) 0.7940(2) 0.0295(6) Uani 1 1 d .
H4 H 1.0448 0.6257 0.8153 0.035 Uiso 1 1 calc R
C5 C 0.9060(2) 0.5873(2) 0.7778(2) 0.0330(7) Uani 1 1 d .
H5 H 0.9128 0.5136 0.7861 0.040 Uiso 1 1 calc R
C6 C 0.7271(2) 0.6120(3) 0.7192(3) 0.0371(7) Uani 1 1 d .
H6A H 0.6947 0.5579 0.7827 0.056 Uiso 1 1 calc R
H6B H 0.7440 0.5790 0.6683 0.056 Uiso 1 1 calc R
H6C H 0.6803 0.6729 0.6882 0.056 Uiso 1 1 calc R
C1A C 0.9843(2) 0.8394(2) 0.7841(2) 0.0262(6) Uani 1 1 d .
H1A1 H 1.0582 0.8242 0.7918 0.031 Uiso 1 1 calc R
H1A2 H 0.9569 0.8487 0.8481 0.031 Uiso 1 1 calc R
N1' N 0.87418(16) 0.97056(17) 0.65214(16) 0.0221(5) Uani 1 1 d .
N2' N 0.87754(16) 1.06526(18) 0.57205(17) 0.0247(5) Uani 1 1 d .
N3' N 0.97502(16) 1.09490(18) 0.55962(17) 0.0256(5) Uani 1 1 d .
C4' C 1.0340(2) 1.0215(2) 0.6298(2) 0.0270(6) Uani 1 1 d .
H4' H 1.1054 1.0247 0.6361 0.032 Uiso 1 1 calc R
C5' C 0.96835(19) 0.9408(2) 0.6905(2) 0.0225(5) Uani 1 1 d .
C6' C 1.0037(2) 1.2035(2) 0.4835(2) 0.0313(6) Uani 1 1 d .
H6'1 H 0.9527 1.2297 0.4285 0.038 Uiso 1 1 calc R
H6'2 H 1.0706 1.1998 0.4491 0.038 Uiso 1 1 calc R
C7' C 1.0096(2) 1.2814(2) 0.5377(2) 0.0330(7) Uani 1 1 d .
C8' C 0.9216(3) 1.3197(3) 0.5714(3) 0.0494(9) Uani 1 1 d .
H8' H 0.8568 1.2980 0.5588 0.059 Uiso 1 1 calc R
C9' C 0.9281(3) 1.3894(3) 0.6234(3) 0.0600(11) Uani 1 1 d .
H9' H 0.8678 1.4154 0.6465 0.072 Uiso 1 1 calc R
C10' C 1.0219(3) 1.4208(3) 0.6415(3) 0.0578(10) Uani 1 1 d .
H10' H 1.0261 1.4684 0.6772 0.069 Uiso 1 1 calc R
C11' C 1.1087(3) 1.3841(3) 0.6085(3) 0.0552(9) Uani 1 1 d .
H11' H 1.1733 1.4064 0.6209 0.066 Uiso 1 1 calc R
C12' C 1.1026(3) 1.3138(3) 0.5568(3) 0.0404(7) Uani 1 1 d .
H12' H 1.1633 1.2879 0.5343 0.048 Uiso 1 1 calc R
C1B C 0.66212(19) 0.8213(2) 0.8627(2) 0.0248(6) Uani 1 1 d .
C2B C 0.59130(19) 0.8319(2) 0.7839(2) 0.0255(6) Uani 1 1 d .
C3B C 0.58473(19) 0.9459(2) 0.7178(2) 0.0252(6) Uani 1 1 d .
C4B C 0.6534(2) 1.0031(2) 0.7509(2) 0.0275(6) Uani 1 1 d .
C5B C 0.70399(19) 0.9266(2) 0.8406(2) 0.0262(6) Uani 1 1 d .
C6B C 0.6870(2) 0.7193(3) 0.9536(2) 0.0363(7) Uani 1 1 d .
H6B1 H 0.6449 0.7148 1.0156 0.054 Uiso 1 1 calc R
H6B2 H 0.7591 0.7197 0.9687 0.054 Uiso 1 1 calc R
H6B3 H 0.6734 0.6567 0.9362 0.054 Uiso 1 1 calc R
C7B C 0.5213(2) 0.7470(3) 0.7797(3) 0.0359(7) Uani 1 1 d .
H7B1 H 0.5480 0.6750 0.8217 0.054 Uiso 1 1 calc R
H7B2 H 0.5164 0.7544 0.7066 0.054 Uiso 1 1 calc R
H7B3 H 0.4536 0.7560 0.8080 0.054 Uiso 1 1 calc R
C8B C 0.5133(2) 0.9923(3) 0.6296(2) 0.0395(7) Uani 1 1 d .
H8B1 H 0.4473 1.0071 0.6572 0.059 Uiso 1 1 calc R
H8B2 H 0.5043 0.9402 0.5967 0.059 Uiso 1 1 calc R
H8B3 H 0.5416 1.0597 0.5772 0.059 Uiso 1 1 calc R
C9B C 0.6706(3) 1.1228(3) 0.7063(3) 0.0421(8) Uani 1 1 d .
H9B1 H 0.6558 1.1528 0.6314 0.063 Uiso 1 1 calc R
H9B2 H 0.7416 1.1377 0.7146 0.063 Uiso 1 1 calc R
H9B3 H 0.6255 1.1565 0.7436 0.063 Uiso 1 1 calc R
C10B C 0.7759(2) 0.9566(3) 0.9065(2) 0.0372(7) Uani 1 1 d .
H10A H 0.8248 1.0103 0.8604 0.056 Uiso 1 1 calc R
H10B H 0.8126 0.8918 0.9511 0.056 Uiso 1 1 calc R
H10C H 0.7373 0.9873 0.9508 0.056 Uiso 1 1 calc R
B1C B 0.2482(2) 0.7565(3) 0.9595(3) 0.0279(7) Uani 1 1 d .
C11C C 0.2895(2) 0.8829(2) 0.9116(2) 0.0286(6) Uani 1 1 d .
C12C C 0.3873(2) 0.9118(2) 0.9276(2) 0.0314(6) Uani 1 1 d .
H12C H 0.4323 0.8563 0.9680 0.038 Uiso 1 1 calc R
C13C C 0.4212(2) 1.0190(3) 0.8865(2) 0.0381(7) Uani 1 1 d .
H13C H 0.4878 1.0352 0.8998 0.046 Uiso 1 1 calc R
C14C C 0.3583(3) 1.1014(3) 0.8267(2) 0.0431(8) Uani 1 1 d .
H14C H 0.3809 1.1744 0.7994 0.052 Uiso 1 1 calc R
C15C C 0.2620(3) 1.0763(3) 0.8070(2) 0.0427(8) Uani 1 1 d .
H15C H 0.2184 1.1321 0.7646 0.051 Uiso 1 1 calc R
C16C C 0.2291(2) 0.9702(3) 0.8490(2) 0.0365(7) Uani 1 1 d .
H16C H 0.1623 0.9551 0.8349 0.044 Uiso 1 1 calc R
C21C C 0.3209(2) 0.6843(2) 1.0570(2) 0.0307(6) Uani 1 1 d .
C22C C 0.4059(2) 0.6246(3) 1.0459(3) 0.0385(7) Uani 1 1 d .
H22C H 0.4189 0.6179 0.9805 0.046 Uiso 1 1 calc R
C23C C 0.4724(2) 0.5744(3) 1.1266(3) 0.0438(8) Uani 1 1 d .
H23C H 0.5293 0.5347 1.1153 0.053 Uiso 1 1 calc R
C24C C 0.4560(3) 0.5821(3) 1.2224(3) 0.0464(9) Uani 1 1 d .
H24C H 0.5017 0.5489 1.2772 0.056 Uiso 1 1 calc R
C25C C 0.3723(3) 0.6389(3) 1.2379(3) 0.0457(8) Uani 1 1 d .
H25C H 0.3597 0.6440 1.3042 0.055 Uiso 1 1 calc R
C26C C 0.3062(2) 0.6888(2) 1.1568(2) 0.0370(7) Uani 1 1 d .
H26C H 0.2491 0.7273 1.1693 0.044 Uiso 1 1 calc R
C31C C 0.25092(19) 0.7092(2) 0.8652(2) 0.0284(6) Uani 1 1 d .
C32C C 0.2503(2) 0.5974(3) 0.8869(3) 0.0344(7) Uani 1 1 d .
H32C H 0.2506 0.5478 0.9582 0.041 Uiso 1 1 calc R
C33C C 0.2493(2) 0.5564(3) 0.8089(3) 0.0419(8) Uani 1 1 d .
H33C H 0.2498 0.4802 0.8275 0.050 Uiso 1 1 calc R
C34C C 0.2476(2) 0.6255(3) 0.7043(3) 0.0457(8) Uani 1 1 d .
H34C H 0.2460 0.5975 0.6508 0.055 Uiso 1 1 calc R
C35C C 0.2483(2) 0.7361(3) 0.6787(3) 0.0403(8) Uani 1 1 d .
H35C H 0.2475 0.7847 0.6071 0.048 Uiso 1 1 calc R
C36C C 0.2502(2) 0.7761(3) 0.7579(2) 0.0319(6) Uani 1 1 d .
H36C H 0.2511 0.8524 0.7384 0.038 Uiso 1 1 calc R
C41C C 0.1297(2) 0.7509(2) 1.0076(2) 0.0274(6) Uani 1 1 d .
C42C C 0.0650(2) 0.6642(2) 1.0214(2) 0.0291(6) Uani 1 1 d .
H42C H 0.0893 0.6084 0.9999 0.035 Uiso 1 1 calc R
C43C C -0.0336(2) 0.6563(2) 1.0653(2) 0.0338(7) Uani 1 1 d .
H43C H -0.0749 0.5962 1.0724 0.041 Uiso 1 1 calc R
C44C C -0.0713(2) 0.7340(3) 1.0982(2) 0.0392(8) Uani 1 1 d .
H44C H -0.1384 0.7285 1.1283 0.047 Uiso 1 1 calc R
C45C C -0.0098(2) 0.8214(3) 1.0870(3) 0.0430(8) Uani 1 1 d .
H45C H -0.0348 0.8763 1.1094 0.052 Uiso 1 1 calc R
C46C C 0.0888(2) 0.8281(3) 1.0426(2) 0.0374(7) Uani 1 1 d .
H46C H 0.1297 0.8882 1.0361 0.045 Uiso 1 1 calc R
C1D C 0.5651(3) 0.7091(3) 0.4500(3) 0.0632(11) Uani 1 1 d .
H1D1 H 0.5423 0.7491 0.3777 0.076 Uiso 1 1 calc R
H1D2 H 0.6154 0.7548 0.4650 0.076 Uiso 1 1 calc R
Cl1D Cl 0.46071(8) 0.68627(8) 0.53891(7) 0.0599(2) Uani 1 1 d .
Cl2D Cl 0.62299(10) 0.58894(12) 0.45738(12) 0.0896(4) Uani 1 1 d .

loop_
_atom_site_aniso_label
_atom_site_aniso_U_11
_atom_site_aniso_U_22
_atom_site_aniso_U_33
_atom_site_aniso_U_23
_atom_site_aniso_U_13
_atom_site_aniso_U_12
Ir1 0.01673(6) 0.02039(6) 0.01900(6) -0.00771(4) 0.00129(4) -0.00141(4)
Cl1 0.0229(3) 0.0321(3) 0.0207(3) -0.0135(3) 0.0015(2) -0.0027(3)
N1 0.0297(12) 0.0214(12) 0.0286(12) -0.0096(10) 0.0058(9) -0.0035(9)
C2 0.0219(13) 0.0213(13) 0.0198(13) -0.0068(11) 0.0060(10) -0.0034(10)
N3 0.0222(11) 0.0216(11) 0.0211(11) -0.0051(9) 0.0003(9) 0.0011(9)
C4 0.0322(15) 0.0249(15) 0.0267(14) -0.0053(12) 0.0007(11) 0.0078(12)
C5 0.0412(17) 0.0224(14) 0.0315(15) -0.0073(12) 0.0049(13) 0.0063(13)
C6 0.0373(17) 0.0309(16) 0.0474(18) -0.0200(14) 0.0035(14) -0.0099(13)
C1A 0.0227(13) 0.0261(15) 0.0272(14) -0.0074(12) -0.0014(11) -0.0020(11)
N1' 0.0219(11) 0.0219(12) 0.0218(11) -0.0081(9) 0.0020(9) -0.0018(9)
N2' 0.0263(12) 0.0220(12) 0.0230(11) -0.0059(10) 0.0028(9) -0.0042(9)
N3' 0.0258(12) 0.0214(12) 0.0272(12) -0.0072(10) 0.0047(9) -0.0064(9)
C4' 0.0216(13) 0.0280(15) 0.0309(15) -0.0112(12) 0.0019(11) -0.0058(11)
C5' 0.0212(13) 0.0226(14) 0.0239(13) -0.0093(11) 0.0009(10) -0.0038(10)
C6' 0.0371(16) 0.0233(14) 0.0258(14) -0.0020(12) 0.0094(12) -0.0076(12)
C7' 0.0452(18) 0.0215(14) 0.0261(15) -0.0034(12) 0.0098(13) -0.0034(13)
C8' 0.050(2) 0.0383(19) 0.055(2) -0.0150(17) 0.0178(17) -0.0034(15)
C9' 0.074(3) 0.044(2) 0.060(2) -0.0218(19) 0.028(2) 0.0070(19)
C10' 0.091(3) 0.041(2) 0.046(2) -0.0225(17) 0.015(2) -0.001(2)
C11' 0.065(2) 0.051(2) 0.059(2) -0.032(2) -0.0004(19) -0.0063(19)
C12' 0.0445(18) 0.0343(17) 0.0434(18) -0.0168(15) 0.0047(14) -0.0022(14)
C1B 0.0176(12) 0.0327(15) 0.0222(13) -0.0093(12) 0.0054(10) -0.0017(11)
C2B 0.0167(12) 0.0340(16) 0.0278(14) -0.0145(12) 0.0030(10) -0.0010(11)
C3B 0.0208(13) 0.0312(15) 0.0235(14) -0.0111(12) 0.0025(10) 0.0041(11)
C4B 0.0266(14) 0.0285(15) 0.0290(15) -0.0137(12) 0.0043(11) 0.0036(11)
C5B 0.0220(13) 0.0339(15) 0.0236(14) -0.0128(12) 0.0040(10) 0.0006(11)
C6B 0.0299(15) 0.0421(18) 0.0273(15) -0.0030(13) 0.0014(12) -0.0038(13)
C7B 0.0213(14) 0.0430(18) 0.0443(18) -0.0181(15) 0.0037(12) -0.0092(13)
C8B 0.0323(16) 0.049(2) 0.0366(17) -0.0160(15) -0.0075(13) 0.0104(14)
C9B 0.0476(19) 0.0320(17) 0.049(2) -0.0191(15) 0.0059(15) 0.0031(14)
C10B 0.0340(16) 0.052(2) 0.0378(17) -0.0302(16) 0.0007(13) -0.0066(14)
B1C 0.0213(15) 0.0310(17) 0.0301(17) -0.0101(14) -0.0027(12) -0.0006(13)
C11C 0.0295(14) 0.0319(16) 0.0261(14) -0.0134(12) -0.0001(11) 0.0012(12)
C12C 0.0279(15) 0.0366(17) 0.0301(15) -0.0138(13) 0.0046(12) -0.0013(12)
C13C 0.0352(16) 0.0420(19) 0.0396(17) -0.0193(15) 0.0123(13) -0.0115(14)
C14C 0.060(2) 0.0309(17) 0.0362(17) -0.0123(14) 0.0151(15) -0.0098(15)
C15C 0.058(2) 0.0347(18) 0.0327(17) -0.0102(14) -0.0014(15) 0.0070(15)
C16C 0.0381(17) 0.0378(18) 0.0352(16) -0.0159(14) -0.0053(13) 0.0044(13)
C21C 0.0240(14) 0.0256(15) 0.0383(16) -0.0071(13) -0.0049(12) -0.0058(11)
C22C 0.0249(15) 0.0382(18) 0.0409(18) -0.0030(14) 0.0041(13) -0.0022(13)
C23C 0.0236(15) 0.0314(17) 0.057(2) 0.0048(16) -0.0033(14) -0.0037(13)
C24C 0.0419(19) 0.0296(17) 0.056(2) -0.0009(16) -0.0250(16) -0.0071(14)
C25C 0.061(2) 0.0315(17) 0.0433(19) -0.0112(15) -0.0218(16) -0.0051(16)
C26C 0.0420(17) 0.0279(16) 0.0425(18) -0.0138(14) -0.0133(14) -0.0009(13)
C31C 0.0137(12) 0.0352(16) 0.0361(16) -0.0137(13) 0.0011(11) 0.0006(11)
C32C 0.0236(14) 0.0363(17) 0.0458(18) -0.0191(15) 0.0034(13) 0.0003(12)
C33C 0.0301(16) 0.0431(19) 0.060(2) -0.0293(17) 0.0072(14) -0.0015(14)
C34C 0.0336(17) 0.062(2) 0.057(2) -0.041(2) 0.0080(15) -0.0044(16)
C35C 0.0274(15) 0.060(2) 0.0381(18) -0.0237(16) 0.0035(13) -0.0042(14)
C36C 0.0196(13) 0.0392(17) 0.0387(17) -0.0176(14) 0.0014(11) 0.0003(12)
C41C 0.0221(13) 0.0347(16) 0.0232(14) -0.0085(12) -0.0064(11) 0.0027(11)
C42C 0.0277(14) 0.0299(15) 0.0249(14) -0.0054(12) -0.0034(11) 0.0053(12)
C43C 0.0286(15) 0.0342(17) 0.0292(15) -0.0018(13) -0.0028(12) -0.0035(12)
C44C 0.0246(15) 0.056(2) 0.0311(16) -0.0112(15) 0.0011(12) 0.0045(14)
C45C 0.0313(16) 0.059(2) 0.049(2) -0.0314(18) -0.0019(14) 0.0062(15)
C46C 0.0281(15) 0.0491(19) 0.0445(18) -0.0285(16) -0.0017(13) -0.0031(14)
C1D 0.062(2) 0.064(3) 0.059(2) -0.020(2) 0.0077(19) -0.004(2)
Cl1D 0.0685(6) 0.0570(6) 0.0475(5) -0.0137(4) 0.0056(4) 0.0028(5)
Cl2D 0.0696(7) 0.0970(10) 0.1256(11) -0.0700(9) 0.0049(7) 0.0068(7)

loop_
_atom_type_symbol
_atom_type_description
_atom_type_scat_dispersion_real
_atom_type_scat_dispersion_imag
_atom_type_scat_source
C C 0.0033 0.0016 'International Tables Vol C Tables 4.2.6.8 and 6.1.1.4'
H H 0.0000 0.0000 'International Tables Vol C Tables 4.2.6.8 and 6.1.1.4'
B B 0.0013 0.0007 'International Tables Vol C Tables 4.2.6.8 and 6.1.1.4'
N N 0.0061 0.0033 'International Tables Vol C Tables 4.2.6.8 and 6.1.1.4'
Cl Cl 0.1484 0.1585 'International Tables Vol C Tables 4.2.6.8 and 6.1.1.4'
Ir Ir -1.4442 7.9887 'International Tables Vol C Tables 4.2.6.8 and 6.1.1.4'

loop_
_geom_angle_atom_site_label_1
_geom_angle_atom_site_label_2
_geom_angle_atom_site_label_3
_geom_angle
C2 Ir1 N1' 84.10(9)
C2 Ir1 C5B 114.58(10)
N1' Ir1 C5B 99.42(9)
C2 Ir1 C1B 95.08(10)
N1' Ir1 C1B 133.07(9)
C5B Ir1 C1B 38.98(10)
C2 Ir1 C2B 111.28(10)
N1' Ir1 C2B 161.27(10)
C5B Ir1 C2B 64.99(10)
C1B Ir1 C2B 38.58(10)
C2 Ir1 C4B 153.17(10)
N1' Ir1 C4B 97.66(9)
C5B Ir1 C4B 38.62(10)
C1B Ir1 C4B 64.18(10)
C2B Ir1 C4B 63.75(10)
C2 Ir1 C3B 149.29(10)
N1' Ir1 C3B 126.53(9)
C5B Ir1 C3B 63.27(10)
C1B Ir1 C3B 63.53(10)
C2B Ir1 C3B 38.36(10)
C4B Ir1 C3B 36.53(10)
C2 Ir1 Cl1 89.75(7)
N1' Ir1 Cl1 86.39(6)
C5B Ir1 Cl1 155.35(8)
C1B Ir1 Cl1 140.51(7)
C2B Ir1 Cl1 103.70(7)
C4B Ir1 Cl1 117.07(7)
C3B Ir1 Cl1 93.97(7)
C2 N1 C5 110.8(2)
C2 N1 C6 126.4(2)
C5 N1 C6 122.8(2)
N1 C2 N3 104.1(2)
N1 C2 Ir1 130.68(19)
N3 C2 Ir1 125.17(19)
C2 N3 C4 111.4(2)
C2 N3 C1A 123.9(2)
C4 N3 C1A 124.7(2)
C5 C4 N3 106.0(2)
C5 C4 H4 127.0
N3 C4 H4 127.0
C4 C5 N1 107.7(2)
C4 C5 H5 126.1
N1 C5 H5 126.1
N1 C6 H6A 109.5
N1 C6 H6B 109.5
H6A C6 H6B 109.5
N1 C6 H6C 109.5
H6A C6 H6C 109.5
H6B C6 H6C 109.5
N3 C1A C5' 110.6(2)
N3 C1A H1A1 109.5
C5' C1A H1A1 109.5
N3 C1A H1A2 109.5
C5' C1A H1A2 109.5
H1A1 C1A H1A2 108.1
N2' N1' C5' 110.7(2)
N2' N1' Ir1 123.98(16)
C5' N1' Ir1 125.29(17)
N1' N2' N3' 105.2(2)
N2' N3' C4' 112.4(2)
N2' N3' C6' 119.3(2)
C4' N3' C6' 127.9(2)
N3' C4' C5' 104.8(2)
N3' C4' H4' 127.6
C5' C4' H4' 127.6
N1' C5' C4' 106.8(2)
N1' C5' C1A 121.3(2)
C4' C5' C1A 131.9(2)
N3' C6' C7' 110.5(2)
N3' C6' H6'1 109.5
C7' C6' H6'1 109.5
N3' C6' H6'2 109.5
C7' C6' H6'2 109.5
H6'1 C6' H6'2 108.1
C12' C7' C8' 119.0(3)
C12' C7' C6' 120.3(3)
C8' C7' C6' 120.6(3)
C9' C8' C7' 120.1(4)
C9' C8' H8' 120.0
C7' C8' H8' 120.0
C10' C9' C8' 119.9(3)
C10' C9' H9' 120.0
C8' C9' H9' 120.0
C11' C10' C9' 120.5(4)
C11' C10' H10' 119.7
C9' C10' H10' 119.7
C10' C11' C12' 119.8(4)
C10' C11' H11' 120.1
C12' C11' H11' 120.1
C7' C12' C11' 120.7(3)
C7' C12' H12' 119.7
C11' C12' H12' 119.7
C2B C1B C5B 107.9(2)
C2B C1B C6B 126.3(3)
C5B C1B C6B 125.8(2)
C2B C1B Ir1 70.92(14)
C5B C1B Ir1 70.11(14)
C6B C1B Ir1 125.47(19)
C1B C2B C3B 107.2(2)
C1B C2B C7B 127.5(3)
C3B C2B C7B 124.4(2)
C1B C2B Ir1 70.50(14)
C3B C2B Ir1 73.39(15)
C7B C2B Ir1 129.96(19)
C4B C3B C2B 109.1(2)
C4B C3B C8B 126.9(3)
C2B C3B C8B 124.0(3)
C4B C3B Ir1 71.10(15)
C2B C3B Ir1 68.25(14)
C8B C3B Ir1 127.38(19)
C3B C4B C5B 108.1(2)
C3B C4B C9B 127.2(3)
C5B C4B C9B 124.6(3)
C3B C4B Ir1 72.37(15)
C5B C4B Ir1 68.13(15)
C9B C4B Ir1 126.9(2)
C1B C5B C4B 107.6(2)
C1B C5B C10B 127.0(3)
C4B C5B C10B 124.9(3)
C1B C5B Ir1 70.90(15)
C4B C5B Ir1 73.26(15)
C10B C5B Ir1 127.85(19)
C1B C6B H6B1 109.5
C1B C6B H6B2 109.5
H6B1 C6B H6B2 109.5
C1B C6B H6B3 109.5
H6B1 C6B H6B3 109.5
H6B2 C6B H6B3 109.5
C2B C7B H7B1 109.5
C2B C7B H7B2 109.5
H7B1 C7B H7B2 109.5
C2B C7B H7B3 109.5
H7B1 C7B H7B3 109.5
H7B2 C7B H7B3 109.5
C3B C8B H8B1 109.5
C3B C8B H8B2 109.5
H8B1 C8B H8B2 109.5
C3B C8B H8B3 109.5
H8B1 C8B H8B3 109.5
H8B2 C8B H8B3 109.5
C4B C9B H9B1 109.5
C4B C9B H9B2 109.5
H9B1 C9B H9B2 109.5
C4B C9B H9B3 109.5
H9B1 C9B H9B3 109.5
H9B2 C9B H9B3 109.5
C5B C10B H10A 109.5
C5B C10B H10B 109.5
H10A C10B H10B 109.5
C5B C10B H10C 109.5
H10A C10B H10C 109.5
H10B C10B H10C 109.5
C11C B1C C21C 108.1(2)
C11C B1C C31C 109.8(2)
C21C B1C C31C 111.9(2)
C11C B1C C41C 110.2(2)
C21C B1C C41C 108.1(2)
C31C B1C C41C 108.8(2)
C12C C11C C16C 114.8(3)
C12C C11C B1C 123.1(2)
C16C C11C B1C 122.1(2)
C13C C12C C11C 122.4(3)
C13C C12C H12C 118.8
C11C C12C H12C 118.8
C14C C13C C12C 120.3(3)
C14C C13C H13C 119.8
C12C C13C H13C 119.8
C13C C14C C15C 119.1(3)
C13C C14C H14C 120.4
C15C C14C H14C 120.4
C16C C15C C14C 119.9(3)
C16C C15C H15C 120.0
C14C C15C H15C 120.0
C15C C16C C11C 123.4(3)
C15C C16C H16C 118.3
C11C C16C H16C 118.3
C22C C21C C26C 114.9(3)
C22C C21C B1C 124.3(3)
C26C C21C B1C 120.5(3)
C23C C22C C21C 123.0(3)
C23C C22C H22C 118.5
C21C C22C H22C 118.5
C24C C23C C22C 120.1(3)
C24C C23C H23C 119.9
C22C C23C H23C 119.9
C23C C24C C25C 119.2(3)
C23C C24C H24C 120.4
C25C C24C H24C 120.4
C24C C25C C26C 120.2(3)
C24C C25C H25C 119.9
C26C C25C H25C 119.9
C25C C26C C21C 122.5(3)
C25C C26C H26C 118.7
C21C C26C H26C 118.7
C36C C31C C32C 114.6(3)
C36C C31C B1C 123.2(3)
C32C C31C B1C 122.1(3)
C33C C32C C31C 122.9(3)
C33C C32C H32C 118.6
C31C C32C H32C 118.6
C34C C33C C32C 120.5(3)
C34C C33C H33C 119.8
C32C C33C H33C 119.8
C33C C34C C35C 118.9(3)
C33C C34C H34C 120.5
C35C C34C H34C 120.5
C34C C35C C36C 120.0(3)
C34C C35C H35C 120.0
C36C C35C H35C 120.0
C35C C36C C31C 123.2(3)
C35C C36C H36C 118.4
C31C C36C H36C 118.4
C46C C41C C42C 114.9(3)
C46C C41C B1C 122.9(3)
C42C C41C B1C 122.1(3)
C43C C42C C41C 122.8(3)
C43C C42C H42C 118.6
C41C C42C H42C 118.6
C44C C43C C42C 120.5(3)
C44C C43C H43C 119.7
C42C C43C H43C 119.7
C43C C44C C45C 118.9(3)
C43C C44C H44C 120.5
C45C C44C H44C 120.5
C44C C45C C46C 119.8(3)
C44C C45C H45C 120.1
C46C C45C H45C 120.1
C41C C46C C45C 123.1(3)
C41C C46C H46C 118.5
C45C C46C H46C 118.5
Cl2D C1D Cl1D 111.9(2)
Cl2D C1D H1D1 109.2
Cl1D C1D H1D1 109.2
Cl2D C1D H1D2 109.2
Cl1D C1D H1D2 109.2
H1D1 C1D H1D2 107.9

loop_
_geom_bond_atom_site_label_1
_geom_bond_atom_site_label_2
_geom_bond_distance
Ir1 C2 2.026(3)
Ir1 N1' 2.090(2)
Ir1 C5B 2.149(3)
Ir1 C1B 2.160(2)
Ir1 C2B 2.165(3)
Ir1 C4B 2.218(3)
Ir1 C3B 2.234(3)
Ir1 Cl1 2.4409(6)
N1 C2 1.348(3)
N1 C5 1.381(4)
N1 C6 1.463(4)
C2 N3 1.356(3)
N3 C4 1.386(4)
N3 C1A 1.464(3)
C4 C5 1.331(4)
C4 H4 0.9500
C5 H5 0.9500
C6 H6A 0.9800
C6 H6B 0.9800
C6 H6C 0.9800
C1A C5' 1.486(4)
C1A H1A1 0.9900
C1A H1A2 0.9900
N1' N2' 1.320(3)
N1' C5' 1.360(3)
N2' N3' 1.333(3)
N3' C4' 1.344(4)
N3' C6' 1.470(3)
C4' C5' 1.372(4)
C4' H4' 0.9500
C6' C7' 1.507(4)
C6' H6'1 0.9900
C6' H6'2 0.9900
C7' C12' 1.375(4)
C7' C8' 1.389(4)
C8' C9' 1.386(5)
C8' H8' 0.9500
C9' C10' 1.375(6)
C9' H9' 0.9500
C10' C11' 1.362(5)
C10' H10' 0.9500
C11' C12' 1.390(5)
C11' H11' 0.9500
C12' H12' 0.9500
C1B C2B 1.429(4)
C1B C5B 1.438(4)
C1B C6B 1.496(4)
C2B C3B 1.447(4)
C2B C7B 1.497(4)
C3B C4B 1.395(4)
C3B C8B 1.499(4)
C4B C5B 1.446(4)
C4B C9B 1.496(4)
C5B C10B 1.503(4)
C6B H6B1 0.9800
C6B H6B2 0.9800
C6B H6B3 0.9800
C7B H7B1 0.9800
C7B H7B2 0.9800
C7B H7B3 0.9800
C8B H8B1 0.9800
C8B H8B2 0.9800
C8B H8B3 0.9800
C9B H9B1 0.9800
C9B H9B2 0.9800
C9B H9B3 0.9800
C10B H10A 0.9800
C10B H10B 0.9800
C10B H10C 0.9800
B1C C11C 1.654(4)
B1C C21C 1.653(4)
B1C C31C 1.653(4)
B1C C41C 1.657(4)
C11C C12C 1.402(4)
C11C C16C 1.409(4)
C12C C13C 1.397(4)
C12C H12C 0.9500
C13C C14C 1.379(5)
C13C H13C 0.9500
C14C C15C 1.383(5)
C14C H14C 0.9500
C15C C16C 1.381(5)
C15C H15C 0.9500
C16C H16C 0.9500
C21C C22C 1.397(4)
C21C C26C 1.407(4)
C22C C23C 1.395(4)
C22C H22C 0.9500
C23C C24C 1.373(5)
C23C H23C 0.9500
C24C C25C 1.381(5)
C24C H24C 0.9500
C25C C26C 1.394(4)
C25C H25C 0.9500
C26C H26C 0.9500
C31C C36C 1.402(4)
C31C C32C 1.408(4)
C32C C33C 1.387(4)
C32C H32C 0.9500
C33C C34C 1.381(5)
C33C H33C 0.9500
C34C C35C 1.383(5)
C34C H34C 0.9500
C35C C36C 1.394(4)
C35C H35C 0.9500
C36C H36C 0.9500
C41C C46C 1.391(4)
C41C C42C 1.401(4)
C42C C43C 1.395(4)
C42C H42C 0.9500
C43C C44C 1.364(5)
C43C H43C 0.9500
C44C C45C 1.390(5)
C44C H44C 0.9500
C45C C46C 1.398(4)
C45C H45C 0.9500
C46C H46C 0.9500
C1D Cl2D 1.735(4)
C1D Cl1D 1.748(4)
C1D H1D1 0.9900
C1D H1D2 0.9900

loop_
_geom_torsion_atom_site_label_1
_geom_torsion_atom_site_label_2
_geom_torsion_atom_site_label_3
_geom_torsion_atom_site_label_4
_geom_torsion
C5 N1 C2 N3 0.7(3)
C6 N1 C2 N3 -178.5(2)
C5 N1 C2 Ir1 -177.75(19)
C6 N1 C2 Ir1 3.1(4)
N1' Ir1 C2 N1 -148.1(2)
C5B Ir1 C2 N1 114.2(2)
C1B Ir1 C2 N1 79.1(2)
C2B Ir1 C2 N1 42.9(3)
C4B Ir1 C2 N1 116.6(3)
C3B Ir1 C2 N1 35.7(4)
Cl1 Ir1 C2 N1 -61.7(2)
N1' Ir1 C2 N3 33.7(2)
C5B Ir1 C2 N3 -63.9(2)
C1B Ir1 C2 N3 -99.1(2)
C2B Ir1 C2 N3 -135.2(2)
C4B Ir1 C2 N3 -61.6(3)
C3B Ir1 C2 N3 -142.5(2)
Cl1 Ir1 C2 N3 120.1(2)
N1 C2 N3 C4 -0.2(3)
Ir1 C2 N3 C4 178.31(18)
N1 C2 N3 C1A -178.9(2)
Ir1 C2 N3 C1A -0.4(3)
C2 N3 C4 C5 -0.3(3)
C1A N3 C4 C5 178.4(2)
N3 C4 C5 N1 0.7(3)
C2 N1 C5 C4 -0.9(3)
C6 N1 C5 C4 178.3(2)
C2 N3 C1A C5' -47.8(3)
C4 N3 C1A C5' 133.7(3)
C2 Ir1 N1' N2' 147.8(2)
C5B Ir1 N1' N2' -98.1(2)
C1B Ir1 N1' N2' -120.7(2)
C2B Ir1 N1' N2' -65.9(4)
C4B Ir1 N1' N2' -59.1(2)
C3B Ir1 N1' N2' -34.5(2)
Cl1 Ir1 N1' N2' 57.73(19)
C2 Ir1 N1' C5' -32.2(2)
C5B Ir1 N1' C5' 81.8(2)
C1B Ir1 N1' C5' 59.2(2)
C2B Ir1 N1' C5' 114.1(3)
C4B Ir1 N1' C5' 120.8(2)
C3B Ir1 N1' C5' 145.4(2)
Cl1 Ir1 N1' C5' -122.3(2)
C5' N1' N2' N3' 0.4(3)
Ir1 N1' N2' N3' -179.64(16)
N1' N2' N3' C4' 0.0(3)
N1' N2' N3' C6' -173.3(2)
N2' N3' C4' C5' -0.4(3)
C6' N3' C4' C5' 172.2(2)
N2' N1' C5' C4' -0.6(3)
Ir1 N1' C5' C4' 179.41(17)
N2' N1' C5' C1A 177.2(2)
Ir1 N1' C5' C1A -2.7(3)
N3' C4' C5' N1' 0.6(3)
N3' C4' C5' C1A -177.0(3)
N3 C1A C5' N1' 48.2(3)
N3 C1A C5' C4' -134.5(3)
N2' N3' C6' C7' 95.5(3)
C4' N3' C6' C7' -76.5(4)
N3' C6' C7' C12' 104.7(3)
N3' C6' C7' C8' -73.8(4)
C12' C7' C8' C9' 0.0(5)
C6' C7' C8' C9' 178.5(3)
C7' C8' C9' C10' 0.1(6)
C8' C9' C10' C11' 0.1(6)
C9' C10' C11' C12' -0.4(6)
C8' C7' C12' C11' -0.3(5)
C6' C7' C12' C11' -178.7(3)
C10' C11' C12' C7' 0.4(5)
C2 Ir1 C1B C2B -118.23(17)
N1' Ir1 C1B C2B 155.10(15)
C5B Ir1 C1B C2B 118.1(2)
C4B Ir1 C1B C2B 79.56(17)
C3B Ir1 C1B C2B 38.69(16)
Cl1 Ir1 C1B C2B -22.4(2)
C2 Ir1 C1B C5B 123.65(16)
N1' Ir1 C1B C5B 37.0(2)
C2B Ir1 C1B C5B -118.1(2)
C4B Ir1 C1B C5B -38.57(15)
C3B Ir1 C1B C5B -79.43(16)
Cl1 Ir1 C1B C5B -140.56(13)
C2 Ir1 C1B C6B 3.2(3)
N1' Ir1 C1B C6B -83.4(3)
C5B Ir1 C1B C6B -120.4(3)
C2B Ir1 C1B C6B 121.5(3)
C4B Ir1 C1B C6B -159.0(3)
C3B Ir1 C1B C6B 160.2(3)
Cl1 Ir1 C1B C6B 99.0(2)
C5B C1B C2B C3B -4.1(3)
C6B C1B C2B C3B 174.7(2)
Ir1 C1B C2B C3B -64.74(17)
C5B C1B C2B C7B -173.4(3)
C6B C1B C2B C7B 5.4(4)
Ir1 C1B C2B C7B 126.0(3)
C5B C1B C2B Ir1 60.65(17)
C6B C1B C2B Ir1 -120.5(3)
C2 Ir1 C2B C1B 70.36(18)
N1' Ir1 C2B C1B -73.3(3)
C5B Ir1 C2B C1B -37.75(16)
C4B Ir1 C2B C1B -80.76(17)
C3B Ir1 C2B C1B -115.6(2)
Cl1 Ir1 C2B C1B 165.53(14)
C2 Ir1 C2B C3B -174.03(15)
N1' Ir1 C2B C3B 42.3(3)
C5B Ir1 C2B C3B 77.86(17)
C1B Ir1 C2B C3B 115.6(2)
C4B Ir1 C2B C3B 34.85(15)
Cl1 Ir1 C2B C3B -78.86(15)
C2 Ir1 C2B C7B -52.8(3)
N1' Ir1 C2B C7B 163.6(3)
C5B Ir1 C2B C7B -160.9(3)
C1B Ir1 C2B C7B -123.1(3)
C4B Ir1 C2B C7B 156.1(3)
C3B Ir1 C2B C7B 121.3(3)
Cl1 Ir1 C2B C7B 42.4(3)
C1B C2B C3B C4B 3.3(3)
C7B C2B C3B C4B 173.0(2)
Ir1 C2B C3B C4B -59.54(18)
C1B C2B C3B C8B -175.9(2)
C7B C2B C3B C8B -6.2(4)
Ir1 C2B C3B C8B 121.3(3)
C1B C2B C3B Ir1 62.83(17)
C7B C2B C3B Ir1 -127.4(3)
C2 Ir1 C3B C4B 131.5(2)
N1' Ir1 C3B C4B -43.83(19)
C5B Ir1 C3B C4B 37.83(16)
C1B Ir1 C3B C4B 81.66(17)
C2B Ir1 C3B C4B 120.6(2)
Cl1 Ir1 C3B C4B -132.28(15)
C2 Ir1 C3B C2B 10.9(3)
N1' Ir1 C3B C2B -164.40(14)
C5B Ir1 C3B C2B -82.73(17)
C1B Ir1 C3B C2B -38.91(15)
C4B Ir1 C3B C2B -120.6(2)
Cl1 Ir1 C3B C2B 107.16(14)
C2 Ir1 C3B C8B -106.0(3)
N1' Ir1 C3B C8B 78.7(3)
C5B Ir1 C3B C8B 160.3(3)
C1B Ir1 C3B C8B -155.8(3)
C2B Ir1 C3B C8B -116.9(3)
C4B Ir1 C3B C8B 122.5(3)
Cl1 Ir1 C3B C8B -9.8(3)
C2B C3B C4B C5B -1.2(3)
C8B C3B C4B C5B 178.0(3)
Ir1 C3B C4B C5B -58.98(17)
C2B C3B C4B C9B -178.8(3)
C8B C3B C4B C9B 0.3(5)
Ir1 C3B C4B C9B 123.4(3)
C2B C3B C4B Ir1 57.81(18)
C8B C3B C4B Ir1 -123.1(3)
C2 Ir1 C4B C3B -122.1(2)
N1' Ir1 C4B C3B 145.84(16)
C5B Ir1 C4B C3B -118.6(2)
C1B Ir1 C4B C3B -79.70(17)
C2B Ir1 C4B C3B -36.57(16)
Cl1 Ir1 C4B C3B 55.99(17)
C2 Ir1 C4B C5B -3.5(3)
N1' Ir1 C4B C5B -95.53(16)
C1B Ir1 C4B C5B 38.93(15)
C2B Ir1 C4B C5B 82.06(17)
C3B Ir1 C4B C5B 118.6(2)
Cl1 Ir1 C4B C5B 174.62(13)
C2 Ir1 C4B C9B 114.2(3)
N1' Ir1 C4B C9B 22.2(3)
C5B Ir1 C4B C9B 117.7(3)
C1B Ir1 C4B C9B 156.6(3)
C2B Ir1 C4B C9B -160.2(3)
C3B Ir1 C4B C9B -123.7(3)
Cl1 Ir1 C4B C9B -67.7(3)
C2B C1B C5B C4B 3.4(3)
C6B C1B C5B C4B -175.4(2)
Ir1 C1B C5B C4B 64.57(17)
C2B C1B C5B C10B 175.3(3)
C6B C1B C5B C10B -3.5(4)
Ir1 C1B C5B C10B -123.5(3)
C2B C1B C5B Ir1 -61.17(17)
C6B C1B C5B Ir1 120.0(3)
C3B C4B C5B C1B -1.4(3)
C9B C4B C5B C1B 176.4(3)
Ir1 C4B C5B C1B -63.03(17)
C3B C4B C5B C10B -173.5(2)
C9B C4B C5B C10B 4.2(4)
Ir1 C4B C5B C10B 124.8(3)
C3B C4B C5B Ir1 61.65(18)
C9B C4B C5B Ir1 -120.6(3)
C2 Ir1 C5B C1B -65.76(17)
N1' Ir1 C5B C1B -153.55(15)
C2B Ir1 C5B C1B 37.36(15)
C4B Ir1 C5B C1B 116.0(2)
C3B Ir1 C5B C1B 80.15(16)
Cl1 Ir1 C5B C1B 104.4(2)
C2 Ir1 C5B C4B 178.29(15)
N1' Ir1 C5B C4B 90.50(16)
C1B Ir1 C5B C4B -116.0(2)
C2B Ir1 C5B C4B -78.59(17)
C3B Ir1 C5B C4B -35.80(15)
Cl1 Ir1 C5B C4B -11.5(3)
C2 Ir1 C5B C10B 56.8(3)
N1' Ir1 C5B C10B -31.0(3)
C1B Ir1 C5B C10B 122.5(3)
C2B Ir1 C5B C10B 159.9(3)
C4B Ir1 C5B C10B -121.5(3)
C3B Ir1 C5B C10B -157.3(3)
Cl1 Ir1 C5B C10B -133.1(2)
C21C B1C C11C C12C 19.6(4)
C31C B1C C11C C12C -102.7(3)
C41C B1C C11C C12C 137.5(3)
C21C B1C C11C C16C -162.0(3)
C31C B1C C11C C16C 75.7(3)
C41C B1C C11C C16C -44.1(4)
C16C C11C C12C C13C 1.3(4)
B1C C11C C12C C13C 179.9(3)
C11C C12C C13C C14C -0.7(4)
C12C C13C C14C C15C -0.8(5)
C13C C14C C15C C16C 1.4(5)
C14C C15C C16C C11C -0.7(5)
C12C C11C C16C C15C -0.7(4)
B1C C11C C16C C15C -179.2(3)
C11C B1C C21C C22C -94.6(3)
C31C B1C C21C C22C 26.3(4)
C41C B1C C21C C22C 146.1(3)
C11C B1C C21C C26C 78.6(3)
C31C B1C C21C C26C -160.4(2)
C41C B1C C21C C26C -40.6(3)
C26C C21C C22C C23C -1.0(4)
B1C C21C C22C C23C 172.6(3)
C21C C22C C23C C24C 0.1(5)
C22C C23C C24C C25C 0.9(5)
C23C C24C C25C C26C -0.9(5)
C24C C25C C26C C21C -0.1(5)
C22C C21C C26C C25C 1.0(4)
B1C C21C C26C C25C -172.9(3)
C11C B1C C31C C36C -22.1(3)
C21C B1C C31C C36C -142.1(3)
C41C B1C C31C C36C 98.6(3)
C11C B1C C31C C32C 160.3(2)
C21C B1C C31C C32C 40.3(3)
C41C B1C C31C C32C -79.0(3)
C36C C31C C32C C33C 0.1(4)
B1C C31C C32C C33C 177.9(3)
C31C C32C C33C C34C -0.8(4)
C32C C33C C34C C35C 0.8(5)
C33C C34C C35C C36C -0.3(5)
C34C C35C C36C C31C -0.4(4)
C32C C31C C36C C35C 0.5(4)
B1C C31C C36C C35C -177.3(2)
C11C B1C C41C C46C -24.8(4)
C21C B1C C41C C46C 93.1(3)
C31C B1C C41C C46C -145.2(3)
C11C B1C C41C C42C 158.8(2)
C21C B1C C41C C42C -83.3(3)
C31C B1C C41C C42C 38.4(3)
C46C C41C C42C C43C 1.0(4)
B1C C41C C42C C43C 177.6(3)
C41C C42C C43C C44C -0.6(4)
C42C C43C C44C C45C 0.1(4)
C43C C44C C45C C46C 0.0(5)
C42C C41C C46C C45C -0.8(4)
B1C C41C C46C C45C -177.4(3)
C44C C45C C46C C41C 0.4(5)
